data_7127651
loop_
_publ_author_name
'G\"obel, Dominik'
'Rusch, Pascal'
'Duvinage, Daniel'
'Bigall, Nadja C.'
'Nachtsheim, Boris J.'

_publ_section_title
;
 Emission color-tunable oxazol(in)yl-substituted excited-state
 intramolecular proton transfer (ESIPT)-based luminophores.
;
_journal_issue 98
_journal_name_full 'Chemical communications (Cambridge, England)'
_journal_page_first 15430
_journal_page_last 15433
_journal_paper_doi 10.1039/d0cc05780k
_journal_volume 56
_journal_year 2020
_chemical_formula_moiety 'C22 H16 Br N O Se'
_chemical_formula_sum 'C22 H16 Br N O Se'
_chemical_formula_weight 469.23
_space_group_crystal_system orthorhombic
_space_group_IT_number 56
_space_group_name_Hall '-P 2ab 2ac'
_space_group_name_H-M_alt 'P c c n'
_atom_sites_solution_hydrogens geom
_atom_sites_solution_primary dual
_audit_creation_date 2020-04-02
_audit_creation_method
;
Olex2 1.3-dev
(compiled 2020.03.26 svn.re84ffbc8 for OlexSys, GUI svn.r6014)
;
_audit_update_record
;
2020-07-21 deposited with the CCDC.	2020-11-10 downloaded from the CCDC.
;
_cell_angle_alpha 90
_cell_angle_beta 90
_cell_angle_gamma 90
_cell_formula_units_Z 8
_cell_length_a 30.762(3)
_cell_length_b 10.8014(11)
_cell_length_c 11.0953(11)
_cell_measurement_reflns_used 9842
_cell_measurement_temperature 100.0
_cell_measurement_theta_max 32.98
_cell_measurement_theta_min 2.65
_cell_volume 3686.7(6)
_computing_molecular_graphics 'Olex2 1.3-dev (Dolomanov et al., 2009)'
_computing_publication_material 'Olex2 1.3-dev (Dolomanov et al., 2009)'
_computing_structure_refinement 'SHELXL 2016/4 (Sheldrick, 2015)'
_computing_structure_solution 'SHELXT 2014/5 (Sheldrick, 2014)'
_diffrn_ambient_temperature 100.0
_diffrn_detector 'Bruker PHOTON area detector'
_diffrn_detector_area_resol_mean 7.9
_diffrn_detector_type 'CMOS area detector'
_diffrn_measured_fraction_theta_full 1.000
_diffrn_measured_fraction_theta_max 0.998
_diffrn_measurement_device 'three-circle diffractometer'
_diffrn_measurement_device_type 'Bruker D8 Venture PHOTON area detector'
_diffrn_measurement_method '\w and \f scans'
_diffrn_radiation_monochromator 'mirror optics'
_diffrn_radiation_probe x-ray
_diffrn_radiation_type MoK\a
_diffrn_radiation_wavelength 0.71073
_diffrn_reflns_av_R_equivalents 0.0505
_diffrn_reflns_av_unetI/netI 0.0164
_diffrn_reflns_Laue_measured_fraction_full 1.000
_diffrn_reflns_Laue_measured_fraction_max 0.998
_diffrn_reflns_limit_h_max 47
_diffrn_reflns_limit_h_min -47
_diffrn_reflns_limit_k_max 16
_diffrn_reflns_limit_k_min -16
_diffrn_reflns_limit_l_max 17
_diffrn_reflns_limit_l_min -17
_diffrn_reflns_number 203320
_diffrn_reflns_point_group_measured_fraction_full 1.000
_diffrn_reflns_point_group_measured_fraction_max 0.998
_diffrn_reflns_theta_full 25.242
_diffrn_reflns_theta_max 33.294
_diffrn_reflns_theta_min 1.998
_diffrn_source 'microfocus sealed X-ray tube'
_diffrn_source_type 'Incoatec I\ms'
_diffrn_standards_number 0
_exptl_absorpt_coefficient_mu 4.215
_exptl_absorpt_correction_T_max 0.7465
_exptl_absorpt_correction_T_min 0.5433
_exptl_absorpt_correction_type multi-scan
_exptl_absorpt_process_details
;
SADABS-2016/2 (Bruker,2016/2) was used for absorption correction.
wR2(int) was 0.0942 before and 0.0485 after correction.
The Ratio of minimum to maximum transmission is 0.7278.
The \l/2 correction factor is Not present.
;
_exptl_crystal_colour 'clear light orange'
_exptl_crystal_colour_lustre clear
_exptl_crystal_colour_modifier light
_exptl_crystal_colour_primary orange
_exptl_crystal_density_diffrn 1.691
_exptl_crystal_description prism
_exptl_crystal_F_000 1856
_exptl_crystal_size_max 0.28
_exptl_crystal_size_mid 0.27
_exptl_crystal_size_min 0.19
_refine_diff_density_max 0.561
_refine_diff_density_min -0.540
_refine_diff_density_rms 0.079
_refine_ls_extinction_method none
_refine_ls_goodness_of_fit_ref 1.055
_refine_ls_hydrogen_treatment constr
_refine_ls_matrix_type full
_refine_ls_number_parameters 238
_refine_ls_number_reflns 7095
_refine_ls_number_restraints 0
_refine_ls_restrained_S_all 1.055
_refine_ls_R_factor_all 0.0374
_refine_ls_R_factor_gt 0.0274
_refine_ls_shift/su_max 0.003
_refine_ls_shift/su_mean 0.000
_refine_ls_structure_factor_coef Fsqd
_refine_ls_weighting_details 'w=1/[\s^2^(Fo^2^)+(0.0219P)^2^+3.6064P] where P=(Fo^2^+2Fc^2^)/3'
_refine_ls_weighting_scheme calc
_refine_ls_wR_factor_gt 0.0562
_refine_ls_wR_factor_ref 0.0593
_reflns_Friedel_coverage 0.000
_reflns_number_gt 6035
_reflns_number_total 7095
_reflns_threshold_expression 'I > 2\s(I)'
_cod_data_source_file d0cc05780k2.cif
_cod_data_source_block goebeld200205_0ma
_cod_database_code 7127651
_shelx_shelxl_version_number 2016/4
_shelx_space_group_comment
;
The symmetry employed for this shelxl refinement is uniquely defined
by the following loop, which should always be used as a source of
symmetry information in preference to the above space-group names.
They are only intended as comments.
;
_shelx_estimated_absorpt_t_max 0.501
_shelx_estimated_absorpt_t_min 0.385
_olex2_refinement_description
;
1. Fixed Uiso
 At 1.2 times of:
  All C(H) groups
 At 1.5 times of:
  All C(H,H,H) groups, All O(H) groups
2.a Aromatic/amide H refined with riding coordinates:
 C1(H1A), C4(H4), C5(H5), C6(H6), C8(H8), C15(H15), C16(H16), C17(H17), C18(H18)
2.b Idealised Me refined as rotating group:
 C10(H10A,H10B,H10C), C11(H11A,H11B,H11C)
2.c Idealised tetrahedral OH refined as rotating group:
 O1(H1)
;
_olex2_submission_special_instructions 'No special instructions were received'

loop_
_space_group_symop_operation_xyz
'x, y, z'
'-x+1/2, -y+1/2, z'
'-x, y+1/2, -z+1/2'
'x+1/2, -y, -z+1/2'
'-x, -y, -z'
'x-1/2, y-1/2, -z'
'x, -y-1/2, z-1/2'
'-x-1/2, y, z-1/2'

loop_
_atom_site_label
_atom_site_type_symbol
_atom_site_fract_x
_atom_site_fract_y
_atom_site_fract_z
_atom_site_U_iso_or_equiv
_atom_site_adp_type
_atom_site_occupancy
_atom_site_site_symmetry_order
_atom_site_calc_flag
_atom_site_refinement_flags_posn
_atom_site_refinement_flags_adp
_atom_site_refinement_flags_occupancy
_atom_site_disorder_assembly
_atom_site_disorder_group
Br1 Br 0.75975(2) 0.43485(2) 0.15593(2) 0.02722(4) Uani 1 1 d . . . . .
Se1 Se 0.45149(2) 0.18524(2) 0.59074(2) 0.01386(3) Uani 1 1 d . . . . .
O1 O 0.45621(3) 0.51445(10) 0.30529(10) 0.0172(2) Uani 1 1 d . . . . .
H1 H 0.435370 0.485411 0.345205 0.026 Uiso 1 1 calc R U . . .
N1 N 0.41550(4) 0.36527(11) 0.45140(11) 0.0132(2) Uani 1 1 d . . . . .
C1 C 0.53298(4) 0.29463(12) 0.44432(12) 0.0123(2) Uani 1 1 d . . . . .
H1A H 0.533607 0.228458 0.500700 0.015 Uiso 1 1 calc R U . . .
C2 C 0.49334(4) 0.35345(12) 0.41733(12) 0.0118(2) Uani 1 1 d . . . . .
C3 C 0.49304(4) 0.45351(12) 0.33422(12) 0.0125(2) Uani 1 1 d . . . . .
C4 C 0.53132(4) 0.49114(12) 0.27785(12) 0.0135(2) Uani 1 1 d . . . . .
H4 H 0.531096 0.557100 0.221215 0.016 Uiso 1 1 calc R U . . .
C4A C 0.56975(4) 0.43044(12) 0.30601(11) 0.0113(2) Uani 1 1 d . . . . .
C4B C 0.61394(4) 0.45008(12) 0.26115(11) 0.0111(2) Uani 1 1 d . . . . .
C5 C 0.62973(5) 0.53237(13) 0.17532(12) 0.0144(2) Uani 1 1 d . . . . .
H5 H 0.610875 0.590682 0.138218 0.017 Uiso 1 1 calc R U . . .
C6 C 0.67345(5) 0.52804(13) 0.14462(13) 0.0168(3) Uani 1 1 d . . . . .
H6 H 0.684865 0.582664 0.085435 0.020 Uiso 1 1 calc R U . . .
C7 C 0.70037(5) 0.44254(13) 0.20177(13) 0.0159(2) Uani 1 1 d . . . . .
C8 C 0.68545(4) 0.36096(12) 0.28938(12) 0.0135(2) Uani 1 1 d . . . . .
H8 H 0.704562 0.304400 0.328003 0.016 Uiso 1 1 calc R U . . .
C8A C 0.64169(4) 0.36523(12) 0.31825(11) 0.0108(2) Uani 1 1 d . . . . .
C9 C 0.61679(4) 0.28383(11) 0.40639(11) 0.0104(2) Uani 1 1 d . . . . .
C9A C 0.57088(4) 0.33252(12) 0.38941(11) 0.0109(2) Uani 1 1 d . . . . .
C10 C 0.63233(4) 0.30327(13) 0.53658(12) 0.0142(2) Uani 1 1 d . . . . .
H10A H 0.662794 0.277743 0.543537 0.021 Uiso 1 1 calc R U . . .
H10B H 0.614453 0.253501 0.591330 0.021 Uiso 1 1 calc R U . . .
H10C H 0.629649 0.390981 0.557922 0.021 Uiso 1 1 calc R U . . .
C11 C 0.62076(4) 0.14613(12) 0.37353(13) 0.0141(2) Uani 1 1 d . . . . .
H11A H 0.610667 0.133386 0.290680 0.021 Uiso 1 1 calc R U . . .
H11B H 0.602943 0.096798 0.428797 0.021 Uiso 1 1 calc R U . . .
H11C H 0.651214 0.120356 0.380150 0.021 Uiso 1 1 calc R U . . .
C12 C 0.45307(4) 0.31421(12) 0.47411(12) 0.0123(2) Uani 1 1 d . . . . .
C13 C 0.39175(4) 0.22078(12) 0.59942(12) 0.0128(2) Uani 1 1 d . . . . .
C14 C 0.38151(4) 0.31618(12) 0.51819(12) 0.0125(2) Uani 1 1 d . . . . .
C15 C 0.33853(4) 0.35741(13) 0.50922(13) 0.0153(2) Uani 1 1 d . . . . .
H15 H 0.331043 0.420724 0.453532 0.018 Uiso 1 1 calc R U . . .
C16 C 0.30705(4) 0.30519(13) 0.58210(14) 0.0171(3) Uani 1 1 d . . . . .
H16 H 0.277888 0.333697 0.577060 0.020 Uiso 1 1 calc R U . . .
C17 C 0.31767(5) 0.21081(13) 0.66319(14) 0.0171(3) Uani 1 1 d . . . . .
H17 H 0.295633 0.175994 0.712676 0.021 Uiso 1 1 calc R U . . .
C18 C 0.36007(5) 0.16730(13) 0.67231(13) 0.0156(2) Uani 1 1 d . . . . .
H18 H 0.367241 0.102698 0.726907 0.019 Uiso 1 1 calc R U . . .

loop_
_atom_site_aniso_label
_atom_site_aniso_U_11
_atom_site_aniso_U_22
_atom_site_aniso_U_33
_atom_site_aniso_U_23
_atom_site_aniso_U_13
_atom_site_aniso_U_12
Br1 0.01663(7) 0.02419(8) 0.04083(10) 0.00509(7) 0.01128(6) -0.00394(6)
Se1 0.01161(6) 0.01462(6) 0.01536(6) 0.00360(5) -0.00105(5) 0.00212(5)
O1 0.0136(4) 0.0195(5) 0.0184(5) 0.0055(4) -0.0013(4) 0.0058(4)
N1 0.0110(5) 0.0137(5) 0.0148(5) 0.0004(4) -0.0018(4) 0.0014(4)
C1 0.0123(5) 0.0123(5) 0.0125(5) 0.0027(4) -0.0017(4) 0.0009(4)
C2 0.0118(5) 0.0129(5) 0.0109(5) 0.0004(4) -0.0016(4) 0.0020(4)
C3 0.0139(5) 0.0120(5) 0.0117(5) 0.0001(4) -0.0036(4) 0.0032(4)
C4 0.0166(6) 0.0117(5) 0.0120(5) 0.0022(4) -0.0024(5) 0.0020(4)
C4A 0.0138(5) 0.0108(5) 0.0092(5) -0.0001(4) -0.0018(4) -0.0004(4)
C4B 0.0140(5) 0.0103(5) 0.0090(5) -0.0005(4) -0.0013(4) -0.0013(4)
C5 0.0199(6) 0.0116(5) 0.0119(6) 0.0015(4) -0.0006(5) -0.0017(5)
C6 0.0211(6) 0.0138(6) 0.0156(6) 0.0018(5) 0.0032(5) -0.0043(5)
C7 0.0140(6) 0.0153(6) 0.0184(6) -0.0018(5) 0.0039(5) -0.0036(5)
C8 0.0129(5) 0.0118(5) 0.0156(6) -0.0006(5) 0.0001(5) -0.0010(4)
C8A 0.0131(5) 0.0098(5) 0.0096(5) -0.0007(4) -0.0009(4) -0.0014(4)
C9 0.0108(5) 0.0099(5) 0.0104(5) 0.0013(4) -0.0020(4) -0.0001(4)
C9A 0.0115(5) 0.0110(5) 0.0102(5) 0.0007(4) -0.0025(4) 0.0008(4)
C10 0.0152(6) 0.0156(6) 0.0119(5) 0.0017(5) -0.0034(4) -0.0011(5)
C11 0.0152(6) 0.0098(5) 0.0172(6) 0.0005(4) -0.0016(5) -0.0004(4)
C12 0.0122(5) 0.0131(5) 0.0117(5) 0.0002(4) -0.0025(4) 0.0018(4)
C13 0.0120(5) 0.0123(5) 0.0140(6) -0.0022(4) -0.0013(4) 0.0011(4)
C14 0.0114(5) 0.0122(5) 0.0140(5) -0.0013(5) -0.0014(4) 0.0004(4)
C15 0.0122(6) 0.0132(5) 0.0206(6) -0.0006(5) -0.0020(5) 0.0015(4)
C16 0.0113(5) 0.0164(6) 0.0235(7) -0.0032(5) -0.0009(5) 0.0005(5)
C17 0.0148(6) 0.0165(6) 0.0200(6) -0.0029(5) 0.0025(5) -0.0024(5)
C18 0.0174(6) 0.0131(6) 0.0164(6) -0.0006(5) 0.0007(5) -0.0003(5)

loop_
_atom_type_symbol
_atom_type_description
_atom_type_scat_dispersion_real
_atom_type_scat_dispersion_imag
_atom_type_scat_source
C C 0.0033 0.0016 'International Tables Vol C Tables 4.2.6.8 and 6.1.1.4'
H H 0.0000 0.0000 'International Tables Vol C Tables 4.2.6.8 and 6.1.1.4'
Br Br -0.2901 2.4595 'International Tables Vol C Tables 4.2.6.8 and 6.1.1.4'
N N 0.0061 0.0033 'International Tables Vol C Tables 4.2.6.8 and 6.1.1.4'
O O 0.0106 0.0060 'International Tables Vol C Tables 4.2.6.8 and 6.1.1.4'
Se Se -0.0929 2.2259 'International Tables Vol C Tables 4.2.6.8 and 6.1.1.4'

loop_
_geom_angle_atom_site_label_1
_geom_angle_atom_site_label_2
_geom_angle_atom_site_label_3
_geom_angle
_geom_angle_site_symmetry_1
_geom_angle_site_symmetry_3
_geom_angle_publ_flag
C13 Se1 C12 84.85(6) . . ?
C3 O1 H1 109.5 . . ?
C12 N1 C14 113.75(12) . . ?
C2 C1 H1A 119.8 . . ?
C9A C1 H1A 119.8 . . ?
C9A C1 C2 120.33(12) . . ?
C1 C2 C3 119.16(12) . . ?
C1 C2 C12 120.99(12) . . ?
C3 C2 C12 119.85(11) . . ?
O1 C3 C2 122.08(12) . . ?
O1 C3 C4 117.41(12) . . ?
C4 C3 C2 120.50(12) . . ?
C3 C4 H4 120.6 . . ?
C4A C4 C3 118.75(12) . . ?
C4A C4 H4 120.6 . . ?
C4 C4A C4B 130.28(12) . . ?
C4 C4A C9A 121.66(12) . . ?
C9A C4A C4B 108.06(11) . . ?
C5 C4B C4A 130.57(12) . . ?
C5 C4B C8A 120.94(12) . . ?
C8A C4B C4A 108.47(11) . . ?
C4B C5 H5 120.5 . . ?
C6 C5 C4B 119.02(13) . . ?
C6 C5 H5 120.5 . . ?
C5 C6 H6 120.4 . . ?
C5 C6 C7 119.11(13) . . ?
C7 C6 H6 120.4 . . ?
C6 C7 Br1 118.62(10) . . ?
C8 C7 Br1 118.52(11) . . ?
C8 C7 C6 122.84(13) . . ?
C7 C8 H8 121.2 . . ?
C8A C8 C7 117.50(13) . . ?
C8A C8 H8 121.2 . . ?
C4B C8A C9 111.17(11) . . ?
C8 C8A C4B 120.57(12) . . ?
C8 C8A C9 128.23(12) . . ?
C8A C9 C10 111.63(10) . . ?
C8A C9 C11 111.51(11) . . ?
C9A C9 C8A 100.85(10) . . ?
C9A C9 C10 111.02(11) . . ?
C9A C9 C11 112.33(10) . . ?
C10 C9 C11 109.32(11) . . ?
C1 C9A C4A 119.58(12) . . ?
C1 C9A C9 128.99(11) . . ?
C4A C9A C9 111.43(11) . . ?
C9 C10 H10A 109.5 . . ?
C9 C10 H10B 109.5 . . ?
C9 C10 H10C 109.5 . . ?
H10A C10 H10B 109.5 . . ?
H10A C10 H10C 109.5 . . ?
H10B C10 H10C 109.5 . . ?
C9 C11 H11A 109.5 . . ?
C9 C11 H11B 109.5 . . ?
C9 C11 H11C 109.5 . . ?
H11A C11 H11B 109.5 . . ?
H11A C11 H11C 109.5 . . ?
H11B C11 H11C 109.5 . . ?
N1 C12 Se1 114.73(10) . . ?
N1 C12 C2 123.22(12) . . ?
C2 C12 Se1 122.03(9) . . ?
C14 C13 Se1 109.65(9) . . ?
C18 C13 Se1 129.02(11) . . ?
C18 C13 C14 121.33(12) . . ?
N1 C14 C13 117.00(11) . . ?
N1 C14 C15 123.57(12) . . ?
C15 C14 C13 119.43(12) . . ?
C14 C15 H15 120.3 . . ?
C16 C15 C14 119.39(13) . . ?
C16 C15 H15 120.3 . . ?
C15 C16 H16 119.7 . . ?
C15 C16 C17 120.68(13) . . ?
C17 C16 H16 119.7 . . ?
C16 C17 H17 119.6 . . ?
C18 C17 C16 120.84(13) . . ?
C18 C17 H17 119.6 . . ?
C13 C18 H18 120.8 . . ?
C17 C18 C13 118.32(13) . . ?
C17 C18 H18 120.8 . . ?

loop_
_geom_bond_atom_site_label_1
_geom_bond_atom_site_label_2
_geom_bond_distance
_geom_bond_site_symmetry_2
_geom_bond_publ_flag
Br1 C7 1.8981(14) . ?
Se1 C12 1.9019(13) . ?
Se1 C13 1.8796(13) . ?
O1 H1 0.8400 . ?
O1 C3 1.3489(16) . ?
N1 C12 1.3050(16) . ?
N1 C14 1.3872(17) . ?
C1 H1A 0.9500 . ?
C1 C2 1.4071(18) . ?
C1 C9A 1.3777(18) . ?
C2 C3 1.4208(18) . ?
C2 C12 1.4531(18) . ?
C3 C4 1.3939(19) . ?
C4 H4 0.9500 . ?
C4 C4A 1.3874(18) . ?
C4A C4B 1.4631(18) . ?
C4A C9A 1.4057(17) . ?
C4B C5 1.3903(18) . ?
C4B C8A 1.4037(18) . ?
C5 H5 0.9500 . ?
C5 C6 1.388(2) . ?
C6 H6 0.9500 . ?
C6 C7 1.393(2) . ?
C7 C8 1.3900(19) . ?
C8 H8 0.9500 . ?
C8 C8A 1.3845(18) . ?
C8A C9 1.5219(18) . ?
C9 C9A 1.5187(18) . ?
C9 C10 1.5359(18) . ?
C9 C11 1.5363(18) . ?
C10 H10A 0.9800 . ?
C10 H10B 0.9800 . ?
C10 H10C 0.9800 . ?
C11 H11A 0.9800 . ?
C11 H11B 0.9800 . ?
C11 H11C 0.9800 . ?
C13 C14 1.4048(19) . ?
C13 C18 1.3920(19) . ?
C14 C15 1.3986(18) . ?
C15 H15 0.9500 . ?
C15 C16 1.382(2) . ?
C16 H16 0.9500 . ?
C16 C17 1.398(2) . ?
C17 H17 0.9500 . ?
C17 C18 1.390(2) . ?
C18 H18 0.9500 . ?

loop_
_geom_torsion_atom_site_label_1
_geom_torsion_atom_site_label_2
_geom_torsion_atom_site_label_3
_geom_torsion_atom_site_label_4
_geom_torsion
_geom_torsion_site_symmetry_1
_geom_torsion_site_symmetry_2
_geom_torsion_site_symmetry_3
_geom_torsion_site_symmetry_4
_geom_torsion_publ_flag
Br1 C7 C8 C8A -177.72(10) . . . . ?
Se1 C13 C14 N1 -0.86(15) . . . . ?
Se1 C13 C14 C15 179.73(10) . . . . ?
Se1 C13 C18 C17 179.27(11) . . . . ?
O1 C3 C4 C4A 179.82(12) . . . . ?
N1 C14 C15 C16 -178.12(13) . . . . ?
C1 C2 C3 O1 -179.42(12) . . . . ?
C1 C2 C3 C4 1.53(19) . . . . ?
C1 C2 C12 Se1 1.76(18) . . . . ?
C1 C2 C12 N1 -179.52(13) . . . . ?
C2 C1 C9A C4A -0.04(19) . . . . ?
C2 C1 C9A C9 179.05(12) . . . . ?
C2 C3 C4 C4A -1.08(19) . . . . ?
C3 C2 C12 Se1 -177.54(10) . . . . ?
C3 C2 C12 N1 1.2(2) . . . . ?
C3 C4 C4A C4B 179.89(13) . . . . ?
C3 C4 C4A C9A 0.1(2) . . . . ?
C4 C4A C4B C5 -2.1(2) . . . . ?
C4 C4A C4B C8A 179.53(13) . . . . ?
C4 C4A C9A C1 0.51(19) . . . . ?
C4 C4A C9A C9 -178.74(12) . . . . ?
C4A C4B C5 C6 -176.87(13) . . . . ?
C4A C4B C8A C8 177.94(12) . . . . ?
C4A C4B C8A C9 -0.38(14) . . . . ?
C4B C4A C9A C1 -179.36(11) . . . . ?
C4B C4A C9A C9 1.40(14) . . . . ?
C4B C5 C6 C7 -0.8(2) . . . . ?
C4B C8A C9 C9A 1.13(13) . . . . ?
C4B C8A C9 C10 -116.84(12) . . . . ?
C4B C8A C9 C11 120.56(12) . . . . ?
C5 C4B C8A C8 -0.58(19) . . . . ?
C5 C4B C8A C9 -178.90(12) . . . . ?
C5 C6 C7 Br1 178.42(11) . . . . ?
C5 C6 C7 C8 -0.3(2) . . . . ?
C6 C7 C8 C8A 1.0(2) . . . . ?
C7 C8 C8A C4B -0.57(19) . . . . ?
C7 C8 C8A C9 177.44(13) . . . . ?
C8 C8A C9 C9A -177.04(13) . . . . ?
C8 C8A C9 C10 65.00(17) . . . . ?
C8 C8A C9 C11 -57.61(17) . . . . ?
C8A C4B C5 C6 1.3(2) . . . . ?
C8A C9 C9A C1 179.32(13) . . . . ?
C8A C9 C9A C4A -1.53(13) . . . . ?
C9A C1 C2 C3 -0.96(19) . . . . ?
C9A C1 C2 C12 179.74(12) . . . . ?
C9A C4A C4B C5 177.71(13) . . . . ?
C9A C4A C4B C8A -0.62(14) . . . . ?
C10 C9 C9A C1 -62.27(17) . . . . ?
C10 C9 C9A C4A 116.88(12) . . . . ?
C11 C9 C9A C1 60.48(18) . . . . ?
C11 C9 C9A C4A -120.37(12) . . . . ?
C12 Se1 C13 C14 0.94(10) . . . . ?
C12 Se1 C13 C18 -178.52(13) . . . . ?
C12 N1 C14 C13 0.13(17) . . . . ?
C12 N1 C14 C15 179.51(13) . . . . ?
C12 C2 C3 O1 -0.10(19) . . . . ?
C12 C2 C3 C4 -179.16(12) . . . . ?
C13 C14 C15 C16 1.2(2) . . . . ?
C14 N1 C12 Se1 0.68(15) . . . . ?
C14 N1 C12 C2 -178.12(12) . . . . ?
C14 C13 C18 C17 -0.1(2) . . . . ?
C14 C15 C16 C17 -0.8(2) . . . . ?
C15 C16 C17 C18 -0.1(2) . . . . ?
C16 C17 C18 C13 0.5(2) . . . . ?
C18 C13 C14 N1 178.64(12) . . . . ?
C18 C13 C14 C15 -0.8(2) . . . . ?
